data_7019466
loop_
_publ_author_name
'Gaillard, Sylvain'
'Rix, Diane'
'Slawin, Alexandra M. Z.'
'Lacour, J\'er\^ome'
'Nolan, Steven P.'

_publ_section_title
;
 Phosphate binding to the [Au(IPr)] moiety: inner vs. outer sphere
 coordination behaviour.
;
_journal_issue 27
_journal_name_full 'Dalton transactions (Cambridge, England : 2003)'
_journal_page_first 8235
_journal_page_last 8237
_journal_paper_doi 10.1039/c2dt30440f
_journal_volume 41
_journal_year 2012
_chemical_formula_moiety 'C44 H38 Au Cl9 N3 O6 P,2(C H2 Cl2)'
_chemical_formula_sum 'C46 H42 Au Cl13 N3 O6 P'
_chemical_formula_weight 1421.61
_chemical_name_systematic
;
?
;
_space_group_IT_number 2
_symmetry_cell_setting triclinic
_symmetry_space_group_name_Hall '-P 1'
_symmetry_space_group_name_H-M 'P -1'
_atom_sites_solution_hydrogens geom
_atom_sites_solution_primary direct
_atom_sites_solution_secondary difmap
_audit_creation_method SHELXL-97
_cell_angle_alpha 79.10(3)
_cell_angle_beta 68.36(2)
_cell_angle_gamma 81.50(3)
_cell_formula_units_Z 2
_cell_length_a 13.280(5)
_cell_length_b 13.599(5)
_cell_length_c 16.803(5)
_cell_measurement_reflns_used 8786
_cell_measurement_temperature 93(2)
_cell_measurement_theta_max 28.5
_cell_measurement_theta_min 2.2
_cell_volume 2759.6(17)
_computing_cell_refinement 'CrystalClear (Rigaku Corp., 2004)'
_computing_data_collection 'CrystalClear (Rigaku Corp., 2004)'
_computing_data_reduction 'CrystalClear (Rigaku Corp., 2004)'
_computing_molecular_graphics 'Bruker SHELXTL'
_computing_publication_material 'Bruker SHELXTL'
_computing_structure_refinement 'SHELXL-97 (Sheldrick, 1997)'
_computing_structure_solution 'SHELXS-97 (Sheldrick, 1990)'
_diffrn_ambient_temperature 93(2)
_diffrn_measured_fraction_theta_full 0.959
_diffrn_measured_fraction_theta_max 0.952
_diffrn_measurement_device_type CCD
_diffrn_measurement_method '\w and \f scans'
_diffrn_radiation_monochromator confocal
_diffrn_radiation_source 'rotating anode'
_diffrn_radiation_type MoK\a
_diffrn_radiation_wavelength 0.71073
_diffrn_reflns_av_R_equivalents 0.1414
_diffrn_reflns_av_sigmaI/netI 0.1895
_diffrn_reflns_limit_h_max 15
_diffrn_reflns_limit_h_min -15
_diffrn_reflns_limit_k_max 12
_diffrn_reflns_limit_k_min -16
_diffrn_reflns_limit_l_max 20
_diffrn_reflns_limit_l_min -18
_diffrn_reflns_number 16903
_diffrn_reflns_theta_full 25.00
_diffrn_reflns_theta_max 25.32
_diffrn_reflns_theta_min 2.07
_exptl_absorpt_coefficient_mu 3.372
_exptl_absorpt_correction_T_max 1.000
_exptl_absorpt_correction_T_min 0.7309
_exptl_absorpt_correction_type multi-scan
_exptl_absorpt_process_details 'Jacobson, R. (1998) Private communication'
_exptl_crystal_colour Colorless
_exptl_crystal_density_diffrn 1.711
_exptl_crystal_density_method 'not measured'
_exptl_crystal_description Prism
_exptl_crystal_F_000 1404
_exptl_crystal_size_max 0.12
_exptl_crystal_size_mid 0.10
_exptl_crystal_size_min 0.05
_refine_diff_density_max 7.498
_refine_diff_density_min -2.608
_refine_diff_density_rms 0.334
_refine_ls_extinction_method none
_refine_ls_goodness_of_fit_ref 1.442
_refine_ls_hydrogen_treatment constr
_refine_ls_matrix_type full
_refine_ls_number_parameters 640
_refine_ls_number_reflns 9591
_refine_ls_number_restraints 18
_refine_ls_restrained_S_all 1.441
_refine_ls_R_factor_all 0.2107
_refine_ls_R_factor_gt 0.1743
_refine_ls_shift/su_max 0.155
_refine_ls_shift/su_mean 0.003
_refine_ls_structure_factor_coef Fsqd
_refine_ls_weighting_details 'calc w=1/[\s^2^(Fo^2^)+(0.2000P)^2^+0.0000P] where P=(Fo^2^+2Fc^2^)/3'
_refine_ls_weighting_scheme calc
_refine_ls_wR_factor_gt 0.4154
_refine_ls_wR_factor_ref 0.4632
_reflns_number_gt 6537
_reflns_number_total 9591
_reflns_threshold_expression >2sigma(I)
_cod_data_source_file c2dt30440f.txt
_cod_data_source_block 5
_cod_depositor_comments
;
The following automatic conversions were performed:

'_symmetry_cell_setting' value 'Triclinic' changed to 'triclinic'
according to /home/saulius/struct/CIF-dictionaries/cif_core.dic
dictionary named 'cif_core.dic' version 2.4.1 from 2010-06-29.

Automatic conversion script
Id: cif_fix_values 1891 2012-01-12 08:04:46Z andrius 
;
_cod_original_cell_volume 2759.8(16)
_cod_original_sg_symbol_H-M P-1
_cod_database_code 7019466

loop_
_symmetry_equiv_pos_as_xyz
'x, y, z'
'-x, -y, -z'

loop_
_atom_site_label
_atom_site_type_symbol
_atom_site_fract_x
_atom_site_fract_y
_atom_site_fract_z
_atom_site_U_iso_or_equiv
_atom_site_adp_type
_atom_site_occupancy
_atom_site_symmetry_multiplicity
_atom_site_calc_flag
_atom_site_refinement_flags
Au1 Au 1.01363(4) 0.29865(4) 0.17414(4) 0.04953(18) Uani 1 1 d .
P1 P 0.6540(3) 0.4827(3) 0.2296(3) 0.0465(10) Uani 1 1 d .
C1 C 1.0899(12) 0.2108(9) 0.2451(8) 0.043(3) Uani 1 1 d .
N2 N 1.0416(9) 0.1281(8) 0.3001(7) 0.041(3) Uani 1 1 d .
C3 C 1.1159(13) 0.0735(9) 0.3377(11) 0.054(4) Uani 1 1 d .
H3A H 1.1066 0.0112 0.3751 0.065 Uiso 1 1 calc R
C4 C 1.2047(12) 0.1289(10) 0.3092(10) 0.048(4) Uani 1 1 d .
H4A H 1.2678 0.1110 0.3245 0.058 Uiso 1 1 calc R
N5 N 1.1878(10) 0.2133(9) 0.2559(8) 0.051(3) Uani 1 1 d .
C6 C 0.9386(11) 0.0995(12) 0.3103(10) 0.054(4) Uani 1 1 d .
C7 C 0.9342(12) 0.0449(10) 0.2487(11) 0.051(4) Uani 1 1 d .
C8 C 0.8366(14) 0.0217(13) 0.2545(13) 0.063(5) Uani 1 1 d .
H8A H 0.8325 -0.0136 0.2123 0.076 Uiso 1 1 calc R
C9 C 0.7445(13) 0.0471(12) 0.3182(12) 0.063(5) Uani 1 1 d .
H9A H 0.6760 0.0336 0.3188 0.076 Uiso 1 1 calc R
C10 C 0.7508(13) 0.0946(10) 0.3850(10) 0.051(4) Uani 1 1 d .
H10A H 0.6865 0.1092 0.4319 0.062 Uiso 1 1 calc R
C11 C 0.8495(15) 0.1195(14) 0.3822(13) 0.076(6) Uani 1 1 d .
C12 C 1.0334(12) 0.0189(10) 0.1767(10) 0.049(4) Uani 1 1 d .
H12A H 1.0919 0.0562 0.1783 0.058 Uiso 1 1 calc R
C13 C 1.0718(18) -0.0972(14) 0.1909(15) 0.084(7) Uani 1 1 d .
H13A H 1.0756 -0.1161 0.2490 0.127 Uiso 1 1 calc R
H13B H 1.1437 -0.1106 0.1476 0.127 Uiso 1 1 calc R
H13C H 1.0196 -0.1368 0.1849 0.127 Uiso 1 1 calc R
C14 C 1.0294(19) 0.0485(15) 0.0794(11) 0.079(7) Uani 1 1 d .
H14A H 1.0049 0.1199 0.0699 0.119 Uiso 1 1 calc R
H14B H 0.9787 0.0079 0.0727 0.119 Uiso 1 1 calc R
H14C H 1.1021 0.0356 0.0371 0.119 Uiso 1 1 calc R
C15 C 0.8619(14) 0.1667(12) 0.4480(10) 0.060(5) Uani 1 1 d .
C16 C 0.9571(18) 0.1039(16) 0.4752(14) 0.0482(8) Uani 0.67 1 d PU
H16A H 0.9455 0.0322 0.4869 0.072 Uiso 0.67 1 calc PR
H16B H 0.9580 0.1252 0.5275 0.072 Uiso 0.67 1 calc PR
H16C H 1.0267 0.1151 0.4282 0.072 Uiso 0.67 1 calc PR
C17 C 0.8496(19) 0.2844(16) 0.4223(14) 0.0472(8) Uani 0.67 1 d PU
H17A H 0.7843 0.3037 0.4069 0.071 Uiso 0.67 1 calc PR
H17B H 0.9136 0.3056 0.3726 0.071 Uiso 0.67 1 calc PR
H17C H 0.8432 0.3171 0.4714 0.071 Uiso 0.67 1 calc PR
C18 C 1.2632(12) 0.2851(12) 0.2102(10) 0.052(4) Uani 1 1 d .
C19 C 1.2604(14) 0.3673(12) 0.2515(11) 0.061(5) Uani 1 1 d .
C20 C 1.3439(12) 0.4326(11) 0.2047(12) 0.060(5) Uani 1 1 d .
H20A H 1.3584 0.4794 0.2337 0.072 Uiso 1 1 calc R
C21 C 1.4070(14) 0.4300(10) 0.1150(13) 0.068(6) Uani 1 1 d .
H21A H 1.4512 0.4830 0.0825 0.082 Uiso 1 1 calc R
C22 C 1.4039(13) 0.3537(11) 0.0771(10) 0.053(4) Uani 1 1 d .
H22A H 1.4509 0.3492 0.0192 0.064 Uiso 1 1 calc R
C23 C 1.3307(16) 0.2791(11) 0.1225(9) 0.063(5) Uani 1 1 d .
C24 C 1.1903(14) 0.3770(13) 0.3418(12) 0.062(5) Uani 1 1 d .
H24A H 1.1646 0.3094 0.3710 0.074 Uiso 1 1 calc R
C25 C 1.254(2) 0.4105(15) 0.3945(18) 0.110(8) Uani 1 1 d .
H25A H 1.3178 0.3634 0.3919 0.165 Uiso 1 1 calc R
H25B H 1.2057 0.4105 0.4550 0.165 Uiso 1 1 calc R
H25C H 1.2764 0.4782 0.3693 0.165 Uiso 1 1 calc R
C26 C 1.0880(16) 0.4519(14) 0.3469(13) 0.083(6) Uani 1 1 d .
H26A H 1.0484 0.4315 0.3144 0.125 Uiso 1 1 calc R
H26B H 1.1106 0.5197 0.3218 0.125 Uiso 1 1 calc R
H26C H 1.0405 0.4515 0.4075 0.125 Uiso 1 1 calc R
C27 C 1.3225(12) 0.1878(10) 0.0768(11) 0.058(4) Uani 1 1 d .
H27A H 1.2741 0.1386 0.1211 0.069 Uiso 1 1 calc R
C28 C 1.4341(14) 0.1328(13) 0.0327(12) 0.063(5) Uani 1 1 d .
H28A H 1.4243 0.0780 0.0065 0.095 Uiso 1 1 calc R
H28B H 1.4682 0.1052 0.0758 0.095 Uiso 1 1 calc R
H28C H 1.4807 0.1802 -0.0124 0.095 Uiso 1 1 calc R
C29 C 1.2736(14) 0.2302(13) 0.0071(12) 0.065(5) Uani 1 1 d .
H29A H 1.2676 0.1754 -0.0209 0.098 Uiso 1 1 calc R
H29B H 1.3206 0.2788 -0.0362 0.098 Uiso 1 1 calc R
H29C H 1.2012 0.2637 0.0335 0.098 Uiso 1 1 calc R
C30 C 0.7659(19) 0.1438(17) 0.5352(14) 0.0485(8) Uani 0.67 1 d PU
H30A H 0.7684 0.0712 0.5553 0.073 Uiso 0.67 1 calc PR
H30B H 0.6967 0.1665 0.5264 0.073 Uiso 0.67 1 calc PR
H30C H 0.7722 0.1791 0.5786 0.073 Uiso 0.67 1 calc PR
N31 N 0.9384(10) 0.3772(9) 0.0900(9) 0.054(4) Uani 1 1 d .
O32 O 0.7837(8) 0.4170(6) 0.2084(6) 0.043(2) Uani 1 1 d .
C32 C 0.8374(11) 0.4188(11) 0.1235(10) 0.047(4) Uani 1 1 d .
O33 O 0.6764(8) 0.5079(7) 0.1172(5) 0.040(2) Uani 1 1 d .
C33 C 0.7764(11) 0.4673(10) 0.0726(9) 0.043(4) Uani 1 1 d .
C34 C 0.8192(11) 0.4771(11) -0.0182(9) 0.046(4) Uani 1 1 d .
H34A H 0.7825 0.5143 -0.0548 0.055 Uiso 1 1 calc R
Cl35 Cl 0.9867(3) 0.4231(3) -0.1596(3) 0.0552(11) Uani 1 1 d .
C35 C 0.9225(12) 0.4253(12) -0.0486(10) 0.052(4) Uani 1 1 d .
C36 C 0.9828(10) 0.3796(9) 0.0028(9) 0.038(3) Uani 1 1 d .
H36A H 1.0545 0.3502 -0.0229 0.046 Uiso 1 1 calc R
O37 O 0.5986(8) 0.3754(7) 0.2328(7) 0.049(3) Uani 1 1 d .
C37 C 0.5619(10) 0.3273(8) 0.3101(9) 0.038(3) Uani 1 1 d .
O38 O 0.6350(8) 0.4544(7) 0.3391(7) 0.049(3) Uani 1 1 d .
C38 C 0.5762(13) 0.3753(11) 0.3813(11) 0.056(5) Uani 1 1 d .
Cl39 Cl 0.5687(4) 0.3899(3) 0.5352(3) 0.0619(11) Uani 1 1 d .
C39 C 0.5451(13) 0.3302(11) 0.4622(11) 0.057(5) Uani 1 1 d .
Cl40 Cl 0.4427(4) 0.1946(4) 0.5941(3) 0.0709(14) Uani 1 1 d .
C40 C 0.4851(13) 0.2452(10) 0.4874(10) 0.054(5) Uani 1 1 d .
Cl41 Cl 0.4028(3) 0.0916(3) 0.4593(3) 0.0614(11) Uani 1 1 d .
C41 C 0.4745(11) 0.2004(11) 0.4227(10) 0.051(4) Uani 1 1 d .
Cl42 Cl 0.4898(3) 0.1826(3) 0.2618(3) 0.0533(10) Uani 1 1 d .
C42 C 0.5073(12) 0.2383(11) 0.3424(12) 0.061(5) Uani 1 1 d .
O43 O 0.5283(8) 0.5511(7) 0.2485(7) 0.052(3) Uani 1 1 d .
C43 C 0.5331(12) 0.6517(10) 0.2371(11) 0.049(4) Uani 1 1 d .
O44 O 0.7159(9) 0.5885(7) 0.2242(7) 0.057(3) Uani 1 1 d .
C44 C 0.6422(11) 0.6774(10) 0.2169(9) 0.048(4) Uani 1 1 d .
Cl45 Cl 0.8052(3) 0.7922(3) 0.1779(3) 0.0598(11) Uani 1 1 d .
C45 C 0.6650(14) 0.7703(11) 0.2076(9) 0.050(4) Uani 1 1 d .
Cl46 Cl 0.6254(4) 0.9696(3) 0.1696(3) 0.0622(11) Uani 1 1 d .
C46 C 0.5941(13) 0.8462(10) 0.1983(10) 0.051(4) Uani 1 1 d .
Cl47 Cl 0.3823(3) 0.9225(3) 0.2186(3) 0.0584(11) Uani 1 1 d .
C47 C 0.4808(11) 0.8248(9) 0.2218(10) 0.047(4) Uani 1 1 d .
Cl48 Cl 0.3247(3) 0.6949(3) 0.2648(3) 0.0544(10) Uani 1 1 d .
C48 C 0.4565(11) 0.7261(14) 0.2393(10) 0.058(5) Uani 1 1 d .
C51 C 1.3356(13) 0.7426(15) -0.0487(13) 0.075(6) Uani 1 1 d .
H51A H 1.3623 0.6825 -0.0783 0.090 Uiso 1 1 calc R
H51B H 1.3949 0.7880 -0.0704 0.090 Uiso 1 1 calc R
Cl1 Cl 1.3048(4) 0.7069(4) 0.0596(3) 0.0706(14) Uani 1 1 d .
Cl2 Cl 1.2203(4) 0.8062(3) -0.0755(4) 0.0780(15) Uani 1 1 d .
C52 C 0.150(2) 0.213(2) 0.5952(19) 0.131(9) Uani 1 1 d .
H52A H 0.1658 0.1623 0.6410 0.157 Uiso 1 1 calc R
H52B H 0.2203 0.2363 0.5534 0.157 Uiso 1 1 calc R
Cl3 Cl 0.0649(9) 0.3157(6) 0.6419(5) 0.153(4) Uani 1 1 d .
Cl4 Cl 0.0842(7) 0.1565(6) 0.5407(5) 0.122(3) Uani 1 1 d .

loop_
_atom_site_aniso_label
_atom_site_aniso_U_11
_atom_site_aniso_U_22
_atom_site_aniso_U_33
_atom_site_aniso_U_23
_atom_site_aniso_U_13
_atom_site_aniso_U_12
Au1 0.0443(3) 0.0433(3) 0.0611(3) -0.0032(2) -0.0205(2) -0.0044(2)
P1 0.0426(18) 0.0441(18) 0.049(2) -0.0034(15) -0.0127(16) -0.0044(15)
C1 0.056(7) 0.034(6) 0.040(7) -0.009(5) -0.012(6) -0.019(5)
N2 0.044(5) 0.033(5) 0.047(6) 0.015(4) -0.023(5) -0.012(4)
C3 0.071(9) 0.021(6) 0.071(9) 0.000(6) -0.025(8) -0.012(6)
C4 0.035(7) 0.043(7) 0.056(8) 0.014(6) -0.010(6) -0.011(6)
N5 0.048(6) 0.048(6) 0.064(7) -0.009(5) -0.028(5) -0.003(5)
C6 0.034(6) 0.074(9) 0.055(8) 0.016(7) -0.020(6) -0.027(6)
C7 0.039(7) 0.028(6) 0.074(10) -0.013(6) -0.003(7) -0.002(5)
C8 0.053(8) 0.055(9) 0.082(11) 0.003(8) -0.030(8) -0.004(7)
C9 0.037(7) 0.059(9) 0.095(12) -0.004(8) -0.028(8) -0.009(7)
C10 0.064(8) 0.042(7) 0.044(7) 0.019(6) -0.017(7) -0.028(6)
C11 0.068(9) 0.080(10) 0.082(12) 0.019(9) -0.026(9) -0.050(8)
C12 0.049(7) 0.043(7) 0.067(8) -0.017(6) -0.031(6) -0.002(6)
C13 0.081(12) 0.060(10) 0.113(16) -0.006(10) -0.037(12) -0.013(9)
C14 0.100(15) 0.078(11) 0.045(9) -0.019(8) -0.002(10) -0.014(11)
C15 0.061(9) 0.063(9) 0.041(8) -0.019(7) -0.008(7) 0.033(7)
C16 0.0482(10) 0.0483(10) 0.0480(10) -0.0071(7) -0.0169(6) -0.0042(7)
C17 0.0472(10) 0.0472(10) 0.0471(10) -0.0070(7) -0.0166(6) -0.0040(7)
C18 0.044(7) 0.059(9) 0.045(8) 0.003(6) -0.017(6) 0.008(7)
C19 0.062(9) 0.059(9) 0.059(9) 0.020(7) -0.026(7) -0.021(7)
C20 0.043(7) 0.050(7) 0.080(11) 0.012(7) -0.014(8) -0.031(6)
C21 0.051(9) 0.027(6) 0.094(13) 0.016(7) 0.002(9) -0.010(6)
C22 0.065(8) 0.050(8) 0.047(7) 0.009(6) -0.031(6) -0.003(7)
C23 0.112(12) 0.043(7) 0.025(6) -0.017(5) -0.023(7) 0.031(8)
C24 0.053(9) 0.058(9) 0.070(10) -0.013(8) -0.017(8) 0.001(7)
C25 0.111(14) 0.057(10) 0.19(2) -0.059(11) -0.088(14) 0.036(10)
C26 0.087(11) 0.072(11) 0.089(11) 0.034(9) -0.055(9) 0.002(10)
C27 0.074(8) 0.024(6) 0.101(10) 0.000(6) -0.065(7) -0.004(6)
C28 0.057(9) 0.058(9) 0.071(10) -0.015(8) -0.022(8) 0.006(8)
C29 0.064(9) 0.060(9) 0.087(10) -0.033(7) -0.043(8) 0.022(7)
C30 0.0485(10) 0.0486(10) 0.0485(10) -0.0068(7) -0.0172(6) -0.0040(7)
N31 0.031(5) 0.051(7) 0.074(8) -0.020(6) -0.014(6) 0.017(5)
O32 0.046(5) 0.040(4) 0.037(5) 0.008(4) -0.009(4) -0.019(4)
C32 0.032(6) 0.044(7) 0.066(8) 0.003(6) -0.025(6) -0.004(5)
O33 0.050(5) 0.041(4) 0.032(4) 0.001(3) -0.016(4) -0.014(4)
C33 0.037(7) 0.037(7) 0.042(7) 0.002(5) -0.007(6) 0.014(5)
C34 0.034(7) 0.051(8) 0.048(8) -0.010(6) -0.010(6) -0.001(6)
Cl35 0.0498(19) 0.059(2) 0.051(2) -0.0077(16) -0.0117(16) -0.0016(16)
C35 0.041(7) 0.064(9) 0.057(8) 0.003(7) -0.026(6) -0.019(6)
C36 0.025(5) 0.040(6) 0.041(7) 0.010(5) -0.006(5) -0.012(5)
O37 0.048(5) 0.039(5) 0.062(6) -0.001(4) -0.021(4) -0.016(4)
C37 0.026(6) 0.017(5) 0.057(8) -0.016(5) 0.003(5) 0.004(4)
O38 0.048(5) 0.041(5) 0.052(5) -0.001(4) -0.009(5) -0.019(4)
C38 0.053(8) 0.034(7) 0.068(10) 0.006(7) -0.014(8) -0.004(6)
Cl39 0.065(2) 0.066(2) 0.054(2) -0.0110(17) -0.0238(18) 0.0049(19)
C39 0.055(9) 0.036(7) 0.081(10) -0.027(7) -0.016(8) 0.001(6)
Cl40 0.069(3) 0.079(3) 0.055(2) 0.005(2) -0.014(2) -0.017(2)
C40 0.052(8) 0.042(7) 0.041(8) 0.019(6) 0.004(7) -0.011(6)
Cl41 0.055(2) 0.056(2) 0.070(2) 0.0081(17) -0.0234(18) -0.0175(17)
C41 0.026(6) 0.066(8) 0.054(8) -0.040(6) 0.010(6) -0.009(6)
Cl42 0.0496(18) 0.0423(17) 0.069(2) -0.0073(15) -0.0228(16) -0.0040(14)
C42 0.032(7) 0.051(8) 0.098(11) -0.046(7) -0.008(7) 0.009(6)
O43 0.046(5) 0.041(5) 0.073(6) -0.006(4) -0.024(5) -0.007(4)
C43 0.046(7) 0.032(6) 0.067(9) -0.015(6) -0.010(7) -0.008(6)
O44 0.058(6) 0.033(5) 0.070(7) 0.014(4) -0.020(5) -0.006(4)
C44 0.035(6) 0.057(7) 0.059(7) -0.042(6) -0.007(6) -0.003(6)
Cl45 0.0519(18) 0.0446(18) 0.091(3) -0.0076(17) -0.0333(18) -0.0089(15)
C45 0.068(9) 0.056(8) 0.028(6) -0.011(6) -0.017(6) 0.000(7)
Cl46 0.064(2) 0.0406(18) 0.086(3) -0.0054(17) -0.033(2) -0.0063(16)
C46 0.059(8) 0.044(7) 0.050(8) 0.026(6) -0.026(6) -0.026(6)
Cl47 0.059(2) 0.0404(18) 0.077(2) -0.0055(16) -0.0315(18) 0.0084(16)
C47 0.051(6) 0.021(6) 0.079(8) 0.001(5) -0.045(6) 0.009(5)
Cl48 0.0436(17) 0.0443(18) 0.072(2) -0.0063(16) -0.0195(17) 0.0014(15)
C48 0.022(6) 0.103(12) 0.054(8) -0.025(8) -0.017(6) 0.004(7)
C51 0.029(7) 0.093(11) 0.097(13) -0.034(9) 0.001(8) -0.028(7)
Cl1 0.053(2) 0.073(3) 0.081(3) -0.001(2) -0.022(2) -0.0106(19)
Cl2 0.067(2) 0.054(2) 0.120(4) 0.006(2) -0.050(2) -0.0050(19)
C52 0.167(19) 0.114(18) 0.172(18) -0.050(14) -0.121(15) 0.000(16)
Cl3 0.242(9) 0.094(4) 0.101(4) -0.025(3) -0.055(5) 0.057(5)
Cl4 0.150(6) 0.119(5) 0.114(4) 0.001(4) -0.069(4) -0.025(4)

loop_
_atom_type_symbol
_atom_type_description
_atom_type_scat_dispersion_real
_atom_type_scat_dispersion_imag
_atom_type_scat_source
C C 0.0033 0.0016 'International Tables Vol C Tables 4.2.6.8 and 6.1.1.4'
H H 0.0000 0.0000 'International Tables Vol C Tables 4.2.6.8 and 6.1.1.4'
N N 0.0061 0.0033 'International Tables Vol C Tables 4.2.6.8 and 6.1.1.4'
O O 0.0106 0.0060 'International Tables Vol C Tables 4.2.6.8 and 6.1.1.4'
P P 0.1023 0.0942 'International Tables Vol C Tables 4.2.6.8 and 6.1.1.4'
Cl Cl 0.1484 0.1585 'International Tables Vol C Tables 4.2.6.8 and 6.1.1.4'
Au Au -2.0133 8.8022 'International Tables Vol C Tables 4.2.6.8 and 6.1.1.4'

loop_
_geom_angle_atom_site_label_1
_geom_angle_atom_site_label_2
_geom_angle_atom_site_label_3
_geom_angle
C1 Au1 N31 172.9(5)
O37 P1 O44 177.3(5)
O37 P1 O38 91.4(5)
O44 P1 O38 89.1(5)
O37 P1 O43 91.0(5)
O44 P1 O43 91.6(5)
O38 P1 O43 93.0(5)
O37 P1 O32 90.6(5)
O44 P1 O32 86.8(5)
O38 P1 O32 88.0(5)
O43 P1 O32 178.1(5)
O37 P1 O33 87.7(5)
O44 P1 O33 91.7(5)
O38 P1 O33 178.1(5)
O43 P1 O33 88.8(5)
O32 P1 O33 90.3(5)
N5 C1 N2 106.9(12)
N5 C1 Au1 133.5(9)
N2 C1 Au1 119.6(11)
C1 N2 C3 108.4(12)
C1 N2 C6 125.0(12)
C3 N2 C6 126.4(11)
C4 C3 N2 106.2(12)
C4 C3 H3A 126.9
N2 C3 H3A 126.9
N5 C4 C3 109.4(14)
N5 C4 H4A 125.3
C3 C4 H4A 125.3
C4 N5 C1 108.8(12)
C4 N5 C18 125.8(14)
C1 N5 C18 124.9(13)
C11 C6 C7 122.7(15)
C11 C6 N2 119.7(16)
C7 C6 N2 117.4(13)
C8 C7 C6 118.3(14)
C8 C7 C12 120.9(17)
C6 C7 C12 120.7(14)
C7 C8 C9 122.1(19)
C7 C8 H8A 119.0
C9 C8 H8A 119.0
C8 C9 C10 119.2(17)
C8 C9 H9A 120.4
C10 C9 H9A 120.4
C11 C10 C9 120.8(15)
C11 C10 H10A 119.6
C9 C10 H10A 119.6
C6 C11 C10 116.2(19)
C6 C11 C15 120.1(17)
C10 C11 C15 123.7(16)
C7 C12 C13 111.0(13)
C7 C12 C14 117.2(14)
C13 C12 C14 108.5(14)
C7 C12 H12A 106.5
C13 C12 H12A 106.5
C14 C12 H12A 106.5
C12 C13 H13A 109.5
C12 C13 H13B 109.5
H13A C13 H13B 109.5
C12 C13 H13C 109.5
H13A C13 H13C 109.5
H13B C13 H13C 109.5
C12 C14 H14A 109.5
C12 C14 H14B 109.5
H14A C14 H14B 109.5
C12 C14 H14C 109.5
H14A C14 H14C 109.5
H14B C14 H14C 109.5
C11 C15 C30 109.7(17)
C11 C15 C17 108.8(15)
C30 C15 C17 104.9(14)
C11 C15 C16 107.4(15)
C30 C15 C16 98.6(14)
C17 C15 C16 126.2(18)
C15 C16 H16A 109.5
C15 C16 H16B 109.5
H16A C16 H16B 109.5
C15 C16 H16C 109.5
H16A C16 H16C 109.5
H16B C16 H16C 109.5
C15 C17 H17A 109.5
C15 C17 H17B 109.5
H17A C17 H17B 109.5
C15 C17 H17C 109.5
H17A C17 H17C 109.5
H17B C17 H17C 109.5
N5 C18 C19 117.3(13)
N5 C18 C23 120.2(16)
C19 C18 C23 122.1(15)
C18 C19 C20 114.3(15)
C18 C19 C24 123.7(14)
C20 C19 C24 121.1(17)
C19 C20 C21 122.0(17)
C19 C20 H20A 119.0
C21 C20 H20A 119.0
C22 C21 C20 120.3(14)
C22 C21 H21A 119.9
C20 C21 H21A 119.9
C21 C22 C23 120.3(14)
C21 C22 H22A 119.8
C23 C22 H22A 119.8
C22 C23 C18 119.2(15)
C22 C23 C27 121.3(12)
C18 C23 C27 119.5(15)
C19 C24 C26 112.1(16)
C19 C24 C25 112.4(16)
C26 C24 C25 109.1(16)
C19 C24 H24A 107.7
C26 C24 H24A 107.7
C25 C24 H24A 107.7
C24 C25 H25A 109.5
C24 C25 H25B 109.5
H25A C25 H25B 109.5
C24 C25 H25C 109.5
H25A C25 H25C 109.5
H25B C25 H25C 109.5
C24 C26 H26A 109.5
C24 C26 H26B 109.5
H26A C26 H26B 109.5
C24 C26 H26C 109.5
H26A C26 H26C 109.5
H26B C26 H26C 109.5
C29 C27 C28 107.4(14)
C29 C27 C23 108.7(12)
C28 C27 C23 112.9(14)
C29 C27 H27A 109.3
C28 C27 H27A 109.3
C23 C27 H27A 109.3
C27 C28 H28A 109.5
C27 C28 H28B 109.5
H28A C28 H28B 109.5
C27 C28 H28C 109.5
H28A C28 H28C 109.5
H28B C28 H28C 109.5
C27 C29 H29A 109.5
C27 C29 H29B 109.5
H29A C29 H29B 109.5
C27 C29 H29C 109.5
H29A C29 H29C 109.5
H29B C29 H29C 109.5
C15 C30 H30A 109.5
C15 C30 H30B 109.5
H30A C30 H30B 109.5
C15 C30 H30C 109.5
H30A C30 H30C 109.5
H30B C30 H30C 109.5
C32 N31 C36 118.4(14)
C32 N31 Au1 118.3(11)
C36 N31 Au1 123.0(9)
C32 O32 P1 111.6(9)
O32 C32 N31 123.7(14)
O32 C32 C33 113.5(11)
N31 C32 C33 122.8(14)
C33 O33 P1 109.6(9)
O33 C33 C32 114.9(12)
O33 C33 C34 123.2(13)
C32 C33 C34 121.8(12)
C33 C34 C35 112.1(14)
C33 C34 H34A 123.9
C35 C34 H34A 123.9
C36 C35 C34 124.9(14)
C36 C35 Cl35 115.8(11)
C34 C35 Cl35 119.2(12)
N31 C36 C35 119.5(12)
N31 C36 H36A 120.2
C35 C36 H36A 120.2
C37 O37 P1 112.2(10)
O37 C37 C42 131.1(15)
O37 C37 C38 115.4(11)
C42 C37 C38 113.5(13)
C38 O38 P1 114.6(11)
C39 C38 O38 133.4(18)
C39 C38 C37 120.3(14)
O38 C38 C37 105.6(13)
C38 C39 C40 120.6(17)
C38 C39 Cl39 116.0(13)
C40 C39 Cl39 123.0(13)
C41 C40 C39 118.4(14)
C41 C40 Cl40 123.5(11)
C39 C40 Cl40 117.7(14)
C42 C41 C40 123.3(14)
C42 C41 Cl41 121.0(13)
C40 C41 Cl41 115.5(11)
C41 C42 C37 123.3(17)
C41 C42 Cl42 122.7(13)
C37 C42 Cl42 114.0(13)
C43 O43 P1 113.9(9)
C48 C43 O43 130.6(15)
C48 C43 C44 117.7(14)
O43 C43 C44 111.7(12)
C44 O44 P1 109.1(10)
C45 C44 C43 122.2(14)
C45 C44 O44 125.2(14)
C43 C44 O44 111.6(12)
C44 C45 C46 120.7(17)
C44 C45 Cl45 117.6(12)
C46 C45 Cl45 119.5(12)
C45 C46 C47 117.8(13)
C45 C46 Cl46 123.2(14)
C47 C46 Cl46 118.7(10)
C48 C47 C46 118.9(12)
C48 C47 Cl47 121.0(11)
C46 C47 Cl47 119.9(10)
C43 C48 C47 120.8(14)
C43 C48 Cl48 117.6(14)
C47 C48 Cl48 121.6(12)
Cl1 C51 Cl2 112.5(9)
Cl1 C51 H51A 109.1
Cl2 C51 H51A 109.1
Cl1 C51 H51B 109.1
Cl2 C51 H51B 109.1
H51A C51 H51B 107.8
Cl3 C52 Cl4 109.6(17)
Cl3 C52 H52A 109.8
Cl4 C52 H52A 109.8
Cl3 C52 H52B 109.8
Cl4 C52 H52B 109.8
H52A C52 H52B 108.2

loop_
_geom_bond_atom_site_label_1
_geom_bond_atom_site_label_2
_geom_bond_distance
Au1 C1 1.966(15)
Au1 N31 2.072(14)
P1 O37 1.713(10)
P1 O44 1.732(12)
P1 O38 1.737(11)
P1 O43 1.735(11)
P1 O32 1.763(10)
P1 O33 1.772(10)
C1 N5 1.38(2)
C1 N2 1.384(15)
N2 C3 1.41(2)
N2 C6 1.417(19)
C3 C4 1.38(2)
C3 H3A 0.9500
C4 N5 1.362(19)
C4 H4A 0.9500
N5 C18 1.41(2)
C6 C11 1.38(2)
C6 C7 1.41(2)
C7 C8 1.34(2)
C7 C12 1.47(2)
C8 C9 1.35(2)
C8 H8A 0.9500
C9 C10 1.43(3)
C9 H9A 0.9500
C10 C11 1.38(3)
C10 H10A 0.9500
C11 C15 1.45(3)
C12 C13 1.59(2)
C12 C14 1.63(3)
C12 H12A 1.0000
C13 H13A 0.9800
C13 H13B 0.9800
C13 H13C 0.9800
C14 H14A 0.9800
C14 H14B 0.9800
C14 H14C 0.9800
C15 C30 1.56(3)
C15 C17 1.58(3)
C15 C16 1.58(3)
C16 H16A 0.9800
C16 H16B 0.9800
C16 H16C 0.9800
C17 H17A 0.9800
C17 H17B 0.9800
C17 H17C 0.9800
C18 C19 1.41(3)
C18 C23 1.42(2)
C19 C20 1.42(2)
C19 C24 1.48(2)
C20 C21 1.43(3)
C20 H20A 0.9500
C21 C22 1.33(3)
C21 H21A 0.9500
C22 C23 1.42(2)
C22 H22A 0.9500
C23 C27 1.61(2)
C24 C26 1.56(2)
C24 C25 1.58(3)
C24 H24A 1.0000
C25 H25A 0.9800
C25 H25B 0.9800
C25 H25C 0.9800
C26 H26A 0.9800
C26 H26B 0.9800
C26 H26C 0.9800
C27 C29 1.52(2)
C27 C28 1.54(2)
C27 H27A 1.0000
C28 H28A 0.9800
C28 H28B 0.9800
C28 H28C 0.9800
C29 H29A 0.9800
C29 H29B 0.9800
C29 H29C 0.9800
C30 H30A 0.9800
C30 H30B 0.9800
C30 H30C 0.9800
N31 C32 1.332(17)
N31 C36 1.359(19)
O32 C32 1.335(17)
C32 C33 1.40(2)
O33 C33 1.356(15)
C33 C34 1.41(2)
C34 C35 1.40(2)
C34 H34A 0.9500
Cl35 C35 1.745(16)
C35 C36 1.39(2)
C36 H36A 0.9500
O37 C37 1.288(16)
C37 C42 1.415(19)
C37 C38 1.55(2)
O38 C38 1.350(17)
C38 C39 1.32(2)
Cl39 C39 1.731(19)
C39 C40 1.41(2)
Cl40 C40 1.706(15)
C40 C41 1.40(2)
Cl41 C41 1.766(15)
C41 C42 1.28(2)
Cl42 C42 1.77(2)
O43 C43 1.353(16)
C43 C48 1.32(2)
C43 C44 1.44(2)
O44 C44 1.455(17)
C44 C45 1.31(2)
Cl45 C45 1.796(18)
C45 C46 1.32(2)
Cl46 C46 1.724(14)
C46 C47 1.47(2)
Cl47 C47 1.729(13)
C47 C48 1.38(2)
Cl48 C48 1.738(16)
C51 Cl1 1.70(2)
C51 Cl2 1.81(2)
C51 H51A 0.9900
C51 H51B 0.9900
C52 Cl3 1.78(3)
C52 Cl4 1.80(3)
C52 H52A 0.9900
C52 H52B 0.9900

loop_
_geom_torsion_atom_site_label_1
_geom_torsion_atom_site_label_2
_geom_torsion_atom_site_label_3
_geom_torsion_atom_site_label_4
_geom_torsion
N31 Au1 C1 N5 108(4)
N31 Au1 C1 N2 -74(4)
N5 C1 N2 C3 -6.3(15)
Au1 C1 N2 C3 175.2(10)
N5 C1 N2 C6 178.6(13)
Au1 C1 N2 C6 0.1(18)
C1 N2 C3 C4 4.3(16)
C6 N2 C3 C4 179.3(14)
N2 C3 C4 N5 -0.6(18)
C3 C4 N5 C1 -3.4(18)
C3 C4 N5 C18 -175.9(14)
N2 C1 N5 C4 6.0(16)
Au1 C1 N5 C4 -175.8(11)
N2 C1 N5 C18 178.6(13)
Au1 C1 N5 C18 -3(2)
C1 N2 C6 C11 -102.7(18)
C3 N2 C6 C11 83(2)
C1 N2 C6 C7 81.9(18)
C3 N2 C6 C7 -92.3(18)
C11 C6 C7 C8 8(2)
N2 C6 C7 C8 -176.5(14)
C11 C6 C7 C12 -175.3(16)
N2 C6 C7 C12 0(2)
C6 C7 C8 C9 -2(3)
C12 C7 C8 C9 -178.0(15)
C7 C8 C9 C10 -4(3)
C8 C9 C10 C11 4(2)
C7 C6 C11 C10 -8(3)
N2 C6 C11 C10 176.4(14)
C7 C6 C11 C15 173.4(15)
N2 C6 C11 C15 -2(3)
C9 C10 C11 C6 3(2)
C9 C10 C11 C15 -179.4(16)
C8 C7 C12 C13 -77(2)
C6 C7 C12 C13 106.9(18)
C8 C7 C12 C14 49(2)
C6 C7 C12 C14 -127.8(17)
C6 C11 C15 C30 -158.1(17)
C10 C11 C15 C30 24(2)
C6 C11 C15 C17 88(2)
C10 C11 C15 C17 -90(2)
C6 C11 C15 C16 -52(2)
C10 C11 C15 C16 130.0(18)
C4 N5 C18 C19 -91.1(19)
C1 N5 C18 C19 97.6(19)
C4 N5 C18 C23 95(2)
C1 N5 C18 C23 -75.8(19)
N5 C18 C19 C20 175.4(15)
C23 C18 C19 C20 -11(2)
N5 C18 C19 C24 6(3)
C23 C18 C19 C24 179.0(17)
C18 C19 C20 C21 15(2)
C24 C19 C20 C21 -174.8(16)
C19 C20 C21 C22 -13(3)
C20 C21 C22 C23 6(3)
C21 C22 C23 C18 -2(3)
C21 C22 C23 C27 177.8(16)
N5 C18 C23 C22 178.2(15)
C19 C18 C23 C22 5(3)
N5 C18 C23 C27 -2(2)
C19 C18 C23 C27 -174.8(15)
C18 C19 C24 C26 -102(2)
C20 C19 C24 C26 89(2)
C18 C19 C24 C25 134.4(18)
C20 C19 C24 C25 -35(2)
C22 C23 C27 C29 -68(2)
C18 C23 C27 C29 111.7(16)
C22 C23 C27 C28 51(2)
C18 C23 C27 C28 -129.2(17)
C1 Au1 N31 C32 132(4)
C1 Au1 N31 C36 -42(5)
O37 P1 O32 C32 89.8(10)
O44 P1 O32 C32 -89.6(10)
O38 P1 O32 C32 -178.9(9)
O43 P1 O32 C32 -58(19)
O33 P1 O32 C32 2.0(9)
P1 O32 C32 N31 178.0(12)
P1 O32 C32 C33 -3.2(15)
C36 N31 C32 O32 176.8(13)
Au1 N31 C32 O32 3(2)
C36 N31 C32 C33 -2(2)
Au1 N31 C32 C33 -175.3(11)
O37 P1 O33 C33 -91.0(9)
O44 P1 O33 C33 86.4(9)
O38 P1 O33 C33 -28(17)
O43 P1 O33 C33 178.0(9)
O32 P1 O33 C33 -0.3(9)
P1 O33 C33 C32 -1.4(15)
P1 O33 C33 C34 -178.1(12)
O32 C32 C33 O33 3.0(19)
N31 C32 C33 O33 -178.2(13)
O32 C32 C33 C34 179.8(13)
N31 C32 C33 C34 -1(2)
O33 C33 C34 C35 -177.9(14)
C32 C33 C34 C35 6(2)
C33 C34 C35 C36 -7(2)
C33 C34 C35 Cl35 176.9(11)
C32 N31 C36 C35 0(2)
Au1 N31 C36 C35 173.5(11)
C34 C35 C36 N31 5(2)
Cl35 C35 C36 N31 -179.4(11)
O44 P1 O37 C37 106(13)
O38 P1 O37 C37 4.6(9)
O43 P1 O37 C37 -88.4(9)
O32 P1 O37 C37 92.7(9)
O33 P1 O37 C37 -177.1(9)
P1 O37 C37 C42 177.6(12)
P1 O37 C37 C38 -0.4(14)
O37 P1 O38 C38 -8.3(10)
O44 P1 O38 C38 174.3(10)
O43 P1 O38 C38 82.7(10)
O32 P1 O38 C38 -98.9(10)
O33 P1 O38 C38 -72(17)
P1 O38 C38 C39 179.3(16)
P1 O38 C38 C37 8.8(14)
O37 C37 C38 C39 -177.5(14)
C42 C37 C38 C39 4(2)
O37 C37 C38 O38 -5.4(16)
C42 C37 C38 O38 176.2(12)
O38 C38 C39 C40 -178.2(16)
C37 C38 C39 C40 -9(2)
O38 C38 C39 Cl39 9(3)
C37 C38 C39 Cl39 178.4(11)
C38 C39 C40 C41 10(2)
Cl39 C39 C40 C41 -177.5(12)
C38 C39 C40 Cl40 -177.1(13)
Cl39 C39 C40 Cl40 -5(2)
C39 C40 C41 C42 -7(2)
Cl40 C40 C41 C42 -179.4(13)
C39 C40 C41 Cl41 177.6(12)
Cl40 C40 C41 Cl41 5.4(19)
C40 C41 C42 C37 3(2)
Cl41 C41 C42 C37 177.8(11)
C40 C41 C42 Cl42 -178.1(12)
Cl41 C41 C42 Cl42 -3.1(19)
O37 C37 C42 C41 -179.2(14)
C38 C37 C42 C41 -1(2)
O37 C37 C42 Cl42 2(2)
C38 C37 C42 Cl42 179.8(10)
O37 P1 O43 C43 -169.2(11)
O44 P1 O43 C43 10.1(11)
O38 P1 O43 C43 99.4(11)
O32 P1 O43 C43 -21(19)
O33 P1 O43 C43 -81.5(11)
P1 O43 C43 C48 174.4(16)
P1 O43 C43 C44 -3.6(17)
O37 P1 O44 C44 152(13)
O38 P1 O44 C44 -106.3(9)
O43 P1 O44 C44 -13.3(10)
O32 P1 O44 C44 165.7(9)
O33 P1 O44 C44 75.5(9)
C48 C43 C44 C45 5(2)
O43 C43 C44 C45 -176.5(14)
C48 C43 C44 O44 175.0(14)
O43 C43 C44 O44 -6.8(19)
P1 O44 C44 C45 -176.8(12)
P1 O44 C44 C43 13.9(15)
C43 C44 C45 C46 -14(2)
O44 C44 C45 C46 177.4(14)
C43 C44 C45 Cl45 -177.3(12)
O44 C44 C45 Cl45 14(2)
C44 C45 C46 C47 16(2)
Cl45 C45 C46 C47 178.9(12)
C44 C45 C46 Cl46 -169.9(12)
Cl45 C45 C46 Cl46 -7(2)
C45 C46 C47 C48 -10(2)
Cl46 C46 C47 C48 175.8(13)
C45 C46 C47 Cl47 175.2(13)
Cl46 C46 C47 Cl47 1.0(19)
O43 C43 C48 C47 -177.0(16)
C44 C43 C48 C47 1(2)
O43 C43 C48 Cl48 3(3)
C44 C43 C48 Cl48 -179.3(12)
C46 C47 C48 C43 2(2)
Cl47 C47 C48 C43 176.3(14)
C46 C47 C48 Cl48 -178.3(12)
Cl47 C47 C48 Cl48 -4(2)
